data_7106203
loop_
_publ_author_name
'Joanna Haywood'
'Francesca A. Stokes'
'Robert J. Less'
'Mary McPartlin'
'Andrew E. H. Wheatley'
'Dominic S. Wright'

_publ_section_title
;
 A quadruply-bonded [Cr2(guanidinate)4]4? tetraanion
;
_journal_name_full Chem.Commun.
_journal_page_first 4120
_journal_paper_doi 10.1039/c1cc10194c
_journal_volume 47
_journal_year 2011
_chemical_formula_moiety 'C94 H118 Cr2 Li6 N12 O8'
_chemical_formula_sum 'C94 H118 Cr2 Li6 N12 O8'
_chemical_formula_weight 1689.64
_chemical_name_systematic
;
?
;
_space_group_IT_number 14
_symmetry_cell_setting monoclinic
_symmetry_space_group_name_Hall '-P 2yn'
_symmetry_space_group_name_H-M 'P 1 21/n 1'
_atom_sites_solution_hydrogens geom
_atom_sites_solution_primary direct
_atom_sites_solution_secondary difmap
_audit_creation_method SHELXL-97
_cell_angle_alpha 90.00
_cell_angle_beta 92.3830(10)
_cell_angle_gamma 90.00
_cell_formula_units_Z 2
_cell_length_a 13.3034(2)
_cell_length_b 26.0736(3)
_cell_length_c 13.4077(2)
_cell_measurement_reflns_used 58321
_cell_measurement_temperature 180(2)
_cell_measurement_theta_max 25.35
_cell_measurement_theta_min 1
_cell_volume 4646.67(11)
_computing_cell_refinement 'HKL Scalepack (Otwinowski & Minor 1997)'
_computing_data_collection 'Collect (Nonius B.V. 1998)'
_computing_data_reduction
;
HKL Denzo and Scalepack (Otwinowski & Minor 1997)
;
_computing_publication_material 'SHELXL-97 (Sheldrick 1997)'
_computing_structure_refinement 'SHELXL-97 (Sheldrick 1997)'
_computing_structure_solution 'SIR-92 (Altomare et al. 1994)'
_diffrn_ambient_temperature 180(2)
_diffrn_measured_fraction_theta_full 0.990
_diffrn_measured_fraction_theta_max 0.990
_diffrn_measurement_device_type 'Nonius Kappa CCD'
_diffrn_measurement_method 'Thin slice \w and \f scans'
_diffrn_radiation_source 'fine-focus sealed tube'
_diffrn_radiation_type MoK\a
_diffrn_radiation_wavelength 0.71070
_diffrn_reflns_av_R_equivalents 0.0357
_diffrn_reflns_av_sigmaI/netI 0.0382
_diffrn_reflns_limit_h_max 16
_diffrn_reflns_limit_h_min -16
_diffrn_reflns_limit_k_max 31
_diffrn_reflns_limit_k_min -25
_diffrn_reflns_limit_l_max 16
_diffrn_reflns_limit_l_min -16
_diffrn_reflns_number 34121
_diffrn_reflns_theta_full 25.35
_diffrn_reflns_theta_max 25.35
_diffrn_reflns_theta_min 3.55
_exptl_absorpt_coefficient_mu 0.294
_exptl_absorpt_correction_T_max 0.949
_exptl_absorpt_correction_T_min 0.851
_exptl_absorpt_correction_type multi-scan
_exptl_absorpt_process_details
;
multi-scan from symmetry-related measurements
Sortav (Blessing 1995)
;
_exptl_crystal_colour red
_exptl_crystal_density_diffrn 1.208
_exptl_crystal_density_method 'not measured'
_exptl_crystal_description block
_exptl_crystal_F_000 1792
_exptl_crystal_size_max 0.23
_exptl_crystal_size_mid 0.18
_exptl_crystal_size_min 0.14
_refine_diff_density_max 0.448
_refine_diff_density_min -0.409
_refine_diff_density_rms 0.053
_refine_ls_extinction_method none
_refine_ls_goodness_of_fit_ref 1.139
_refine_ls_hydrogen_treatment mixed
_refine_ls_matrix_type full
_refine_ls_number_parameters 542
_refine_ls_number_reflns 8411
_refine_ls_number_restraints 0
_refine_ls_restrained_S_all 1.139
_refine_ls_R_factor_all 0.0928
_refine_ls_R_factor_gt 0.0723
_refine_ls_shift/su_max 0.003
_refine_ls_shift/su_mean 0.000
_refine_ls_structure_factor_coef Fsqd
_refine_ls_weighting_details 'calc w=1/[\s^2^(Fo^2^)+(0.0420P)^2^+7.1390P] where P=(Fo^2^+2Fc^2^)/3'
_refine_ls_weighting_scheme calc
_refine_ls_wR_factor_gt 0.1571
_refine_ls_wR_factor_ref 0.1666
_reflns_number_gt 6673
_reflns_number_total 8411
_reflns_threshold_expression >2sigma(I)
_cod_data_source_file c1cc10194c.txt
_cod_data_source_block y:\crysta~1\dw1052\dw1052
_cod_original_sg_symbol_H-M 'P 21/n'
_cod_database_code 7106203

loop_
_symmetry_equiv_pos_as_xyz
'x, y, z'
'-x+1/2, y+1/2, -z+1/2'
'-x, -y, -z'
'x-1/2, -y-1/2, z-1/2'

loop_
_atom_site_label
_atom_site_type_symbol
_atom_site_fract_x
_atom_site_fract_y
_atom_site_fract_z
_atom_site_U_iso_or_equiv
_atom_site_adp_type
_atom_site_occupancy
_atom_site_symmetry_multiplicity
_atom_site_calc_flag
_atom_site_refinement_flags
_atom_site_disorder_assembly
_atom_site_disorder_group
Cr1 Cr 0.50377(4) 0.483121(19) 0.56171(4) 0.03533(16) Uani 1 1 d . . .
N1 N 0.6417(2) 0.51306(10) 0.6097(2) 0.0379(6) Uani 1 1 d . . .
N3 N 0.7415(2) 0.58713(10) 0.5936(2) 0.0438(7) Uani 1 1 d . . .
O2 O 0.1803(2) 0.53415(11) 0.6001(2) 0.0673(8) Uani 1 1 d . G .
O1 O 0.2929(3) 0.46610(11) 0.7599(2) 0.0734(9) Uani 1 1 d . . .
C2 C 0.6344(3) 0.48126(13) 0.7776(3) 0.0495(9) Uani 1 1 d . . .
H2 H 0.5637 0.4867 0.7742 0.059 Uiso 1 1 calc R . .
C7 C 0.6766(2) 0.55243(12) 0.5546(3) 0.0374(8) Uani 1 1 d . . .
O4 O 0.4519(2) 0.75845(11) 0.6155(2) 0.0692(8) Uani 1 1 d . I .
C1 C 0.6915(3) 0.49687(12) 0.6977(3) 0.0408(8) Uani 1 1 d . . .
C21 C 0.3886(3) 0.63357(12) 0.7335(3) 0.0466(9) Uani 1 1 d . I .
O3 O 0.2482(3) 0.72532(13) 0.5409(3) 0.0831(10) Uani 1 1 d . . .
C6 C 0.7962(3) 0.48977(13) 0.7086(3) 0.0495(9) Uani 1 1 d . . .
H6 H 0.8379 0.5010 0.6571 0.059 Uiso 1 1 calc R . .
C3 C 0.6786(4) 0.45805(15) 0.8616(3) 0.0590(11) Uani 1 1 d . . .
H3 H 0.6377 0.4472 0.9140 0.071 Uiso 1 1 calc R . .
C8 C 0.7758(3) 0.62602(15) 0.5299(3) 0.0512(9) Uani 1 1 d . . .
C9 C 0.8209(3) 0.61604(19) 0.4405(3) 0.0642(12) Uani 1 1 d . . .
H9 H 0.8302 0.5817 0.4193 0.077 Uiso 1 1 calc R . .
C26 C 0.4662(4) 0.62354(16) 0.8028(3) 0.0643(11) Uani 1 1 d . . .
H26 H 0.5309 0.6144 0.7813 0.077 Uiso 1 1 calc R . .
C22 C 0.2958(4) 0.64793(16) 0.7694(3) 0.0665(12) Uani 1 1 d . . .
H22 H 0.2416 0.6555 0.7234 0.080 Uiso 1 1 calc R . .
C5 C 0.8396(3) 0.46674(16) 0.7928(3) 0.0626(11) Uani 1 1 d . . .
H5 H 0.9104 0.4620 0.7978 0.075 Uiso 1 1 calc R . .
C44 C 0.1765(3) 0.57614(17) 0.5297(3) 0.0650(12) Uani 1 1 d . . .
H44A H 0.1744 0.5637 0.4598 0.078 Uiso 1 1 calc R A 1
H44B H 0.2343 0.5997 0.5404 0.078 Uiso 1 1 calc R A 1
C13 C 0.7676(3) 0.67722(15) 0.5588(4) 0.0707(13) Uani 1 1 d . . .
H13 H 0.7393 0.6850 0.6210 0.085 Uiso 1 1 calc R . .
C4 C 0.7811(4) 0.45059(16) 0.8698(3) 0.0646(12) Uani 1 1 d . . .
H4 H 0.8111 0.4346 0.9274 0.078 Uiso 1 1 calc R . .
C11 C 0.8396(4) 0.7077(2) 0.4118(6) 0.098(2) Uani 1 1 d . . .
H11 H 0.8589 0.7354 0.3709 0.118 Uiso 1 1 calc R . .
C35 C 0.1892(4) 0.71994(18) 0.4524(4) 0.0721(13) Uani 1 1 d . I .
H35A H 0.2197 0.7402 0.3990 0.087 Uiso 1 1 calc R B 1
H35B H 0.1890 0.6835 0.4318 0.087 Uiso 1 1 calc R B 1
C10 C 0.8532(4) 0.6575(3) 0.3805(4) 0.0881(17) Uani 1 1 d . . .
H10 H 0.8841 0.6508 0.3192 0.106 Uiso 1 1 calc R . .
C23 C 0.2813(5) 0.65136(19) 0.8702(4) 0.0897(18) Uani 1 1 d . . .
H23 H 0.2171 0.6610 0.8926 0.108 Uiso 1 1 calc R . .
C40 C 0.2956(4) 0.4934(2) 0.8532(4) 0.0834(15) Uani 1 1 d . H .
H40A H 0.2308 0.4902 0.8864 0.100 Uiso 1 1 calc R . .
H40B H 0.3100 0.5303 0.8428 0.100 Uiso 1 1 calc R . .
C25 C 0.4487(5) 0.62703(18) 0.9052(4) 0.0885(17) Uani 1 1 d . . .
H25 H 0.5017 0.6193 0.9525 0.106 Uiso 1 1 calc R . .
C47 C 0.0910(3) 0.5366(2) 0.6561(4) 0.0836(16) Uani 1 1 d . . .
H47A H 0.1018 0.5589 0.7154 0.100 Uiso 1 1 calc R C 1
H47B H 0.0717 0.5020 0.6786 0.100 Uiso 1 1 calc R C 1
C24 C 0.3571(6) 0.64121(18) 0.9382(4) 0.093(2) Uani 1 1 d . . .
H24 H 0.3466 0.6440 1.0077 0.112 Uiso 1 1 calc R . .
C41 C 0.3792(4) 0.4684(2) 0.9143(4) 0.0906(17) Uani 1 1 d . . .
H41A H 0.3638 0.4678 0.9859 0.109 Uiso 1 1 calc R H .
H41B H 0.4436 0.4866 0.9064 0.109 Uiso 1 1 calc R . .
C12 C 0.7991(4) 0.7168(2) 0.4999(5) 0.0925(18) Uani 1 1 d . . .
H12 H 0.7921 0.7512 0.5221 0.111 Uiso 1 1 calc R . .
C39 C 0.4436(5) 0.80853(19) 0.5714(5) 0.110(2) Uani 1 1 d . . .
H39A H 0.4008 0.8321 0.6091 0.132 Uiso 1 1 calc R D 1
H39B H 0.4208 0.8076 0.5002 0.132 Uiso 1 1 calc R D 1
C42 C 0.3838(5) 0.4144(2) 0.8723(4) 0.0940(17) Uani 1 1 d . H .
H42A H 0.4533 0.4011 0.8806 0.113 Uiso 1 1 calc R E 1
H42B H 0.3390 0.3916 0.9094 0.113 Uiso 1 1 calc R E 1
C36 C 0.5375(4) 0.7561(2) 0.6804(5) 0.0972(18) Uani 1 1 d . . .
H36A H 0.5160 0.7577 0.7502 0.117 Uiso 1 1 calc R F 1
H36B H 0.5718 0.7229 0.6712 0.117 Uiso 1 1 calc R F 1
Li2 Li 0.3805(5) 0.6990(2) 0.5664(5) 0.0556(16) Uani 1 1 d . I .
Li1 Li 0.3047(4) 0.4991(2) 0.6294(5) 0.0450(14) Uani 1 1 d . . .
N6 N 0.4012(2) 0.63270(10) 0.6300(2) 0.0418(7) Uani 1 1 d . . .
C14 C 0.4361(3) 0.62800(12) 0.4281(3) 0.0419(8) Uani 1 1 d . . .
C15 C 0.5094(3) 0.66581(13) 0.4457(3) 0.0573(11) Uani 1 1 d . I .
H15 H 0.5537 0.6636 0.5029 0.069 Uiso 1 1 calc R . .
C18 C 0.3839(4) 0.67341(17) 0.2764(3) 0.0725(14) Uani 1 1 d . . .
H18 H 0.3416 0.6755 0.2177 0.087 Uiso 1 1 calc R I .
C16 C 0.5177(4) 0.70674(16) 0.3794(4) 0.0748(14) Uani 1 1 d . . .
H16 H 0.5673 0.7324 0.3924 0.090 Uiso 1 1 calc R I .
C17 C 0.4553(5) 0.71038(17) 0.2959(4) 0.0810(17) Uani 1 1 d . I .
H17 H 0.4614 0.7385 0.2515 0.097 Uiso 1 1 calc R . .
N4 N 0.4311(2) 0.58348(10) 0.4872(2) 0.0385(6) Uani 1 1 d . . .
N2 N 0.6336(2) 0.55355(11) 0.4605(2) 0.0373(6) Uani 1 1 d . . .
N5 N 0.4330(2) 0.54162(10) 0.6355(2) 0.0392(7) Uani 1 1 d . . .
C20 C 0.4242(2) 0.58763(12) 0.5871(3) 0.0374(7) Uani 1 1 d . H .
C19 C 0.3732(3) 0.63261(14) 0.3431(3) 0.0524(10) Uani 1 1 d . I .
H19 H 0.3222 0.6077 0.3301 0.063 Uiso 1 1 calc R . .
C28 C 0.9044(5) 0.6466(2) 0.8106(4) 0.0829(15) Uani 1 1 d . . .
H28 H 0.9559 0.6615 0.7731 0.099 Uiso 1 1 calc R . .
C31 C 0.7593(4) 0.6330(2) 0.8822(4) 0.0905(17) Uani 1 1 d . . .
H31 H 0.6923 0.6372 0.9028 0.109 Uiso 1 1 calc R . .
C30 C 0.8212(5) 0.5918(2) 0.9031(4) 0.0856(16) Uani 1 1 d . . .
H30 H 0.8047 0.5626 0.9416 0.103 Uiso 1 1 calc R . .
C29 C 0.9103(5) 0.6001(2) 0.8591(4) 0.0842(15) Uani 1 1 d . . .
H29 H 0.9666 0.5777 0.8615 0.101 Uiso 1 1 calc R . .
C27 C 0.8129(5) 0.66742(19) 0.8254(4) 0.0868(16) Uani 1 1 d . . .
H27 H 0.7895 0.6997 0.8013 0.104 Uiso 1 1 calc R . .
Li3 Li 0.7881(5) 0.5948(3) 0.7372(5) 0.0620(18) Uani 1 1 d . . .
H1 H 0.444(2) 0.5465(12) 0.697(3) 0.031(9) Uiso 1 1 d . . .
H7 H 0.640(3) 0.5817(14) 0.434(3) 0.039(10) Uiso 1 1 d . . .
C45 C 0.0746(11) 0.6023(6) 0.5566(13) 0.0645(16) Uiso 0.306(8) 1 d P G 1
H45A H 0.0852 0.6266 0.6128 0.077 Uiso 0.306(8) 1 calc PR G 1
H45B H 0.0446 0.6210 0.4984 0.077 Uiso 0.306(8) 1 calc PR G 1
C46 C 0.3546(10) 0.4145(4) 0.7731(7) 0.0659(13) Uiso 0.491(10) 1 d P H 1
H46A H 0.3119 0.3844 0.7562 0.079 Uiso 0.491(10) 1 calc PR H 1
H46B H 0.4136 0.4143 0.7306 0.079 Uiso 0.491(10) 1 calc PR H 1
C54 C 0.0091(8) 0.5591(4) 0.5851(8) 0.0659(13) Uiso 0.491(10) 1 d P G 1
H54A H -0.0097 0.5361 0.5286 0.079 Uiso 0.491(10) 1 calc PR H 1
H54B H -0.0515 0.5702 0.6196 0.079 Uiso 0.491(10) 1 calc PR H 1
C32 C 0.2185(15) 0.7691(7) 0.5924(14) 0.0883(14) Uiso 0.352(11) 1 d P I 1
H32A H 0.2301 0.7638 0.6651 0.106 Uiso 0.352(11) 1 calc PR I 1
H32B H 0.2592 0.7989 0.5723 0.106 Uiso 0.352(11) 1 calc PR I 1
C38 C 0.5662(14) 0.8213(7) 0.5877(13) 0.103(2) Uiso 0.420(13) 1 d P J 1
H38A H 0.6021 0.8121 0.5270 0.124 Uiso 0.420(13) 1 calc PR J 1
H38B H 0.5766 0.8583 0.6012 0.124 Uiso 0.420(13) 1 calc PR J 1
C37 C 0.6009(14) 0.7932(8) 0.6657(13) 0.103(2) Uiso 0.420(13) 1 d P J 1
H37A H 0.6678 0.7789 0.6519 0.124 Uiso 0.420(13) 1 calc PR J 1
H37B H 0.6079 0.8150 0.7261 0.124 Uiso 0.420(13) 1 calc PR J 1
C33 C 0.1186(14) 0.7787(8) 0.5713(12) 0.0883(14) Uiso 0.352(11) 1 d P I 1
H33A H 0.1071 0.8151 0.5538 0.106 Uiso 0.352(11) 1 calc PR I 1
H33B H 0.0772 0.7696 0.6284 0.106 Uiso 0.352(11) 1 calc PR I 1
C34 C 0.0905(16) 0.7361(7) 0.4628(16) 0.0883(14) Uiso 0.352(11) 1 d P I 1
H34A H 0.0448 0.7076 0.4788 0.106 Uiso 0.352(11) 1 calc PR I 1
H34B H 0.0635 0.7551 0.4036 0.106 Uiso 0.352(11) 1 calc PR I 1
C45' C 0.0704(5) 0.5836(3) 0.4980(6) 0.0645(16) Uiso 0.694(8) 1 d P G 2
H45C H 0.0456 0.5568 0.4507 0.077 Uiso 0.694(8) 1 calc PR G 2
H45D H 0.0572 0.6180 0.4694 0.077 Uiso 0.694(8) 1 calc PR G 2
C46' C 0.3004(9) 0.4163(4) 0.7912(7) 0.0659(13) Uiso 0.509(10) 1 d P H 2
H46C H 0.3170 0.3937 0.7348 0.079 Uiso 0.509(10) 1 calc PR H 2
H46D H 0.2360 0.4048 0.8179 0.079 Uiso 0.509(10) 1 calc PR H 2
C54' C 0.0266(8) 0.5771(4) 0.6061(8) 0.0659(13) Uiso 0.509(10) 1 d P G 2
H54C H 0.0313 0.6097 0.6437 0.079 Uiso 0.509(10) 1 calc PR H 2
H54D H -0.0446 0.5661 0.6011 0.079 Uiso 0.509(10) 1 calc PR H 2
C32' C 0.1840(8) 0.7540(4) 0.6123(8) 0.0883(14) Uiso 0.648(11) 1 d P I 2
H32C H 0.1837 0.7369 0.6781 0.106 Uiso 0.648(11) 1 calc PR I 2
H32D H 0.2071 0.7899 0.6213 0.106 Uiso 0.648(11) 1 calc PR I 2
C38' C 0.5177(11) 0.8412(5) 0.5977(9) 0.103(2) Uiso 0.580(13) 1 d P J 2
H38C H 0.4898 0.8746 0.6186 0.124 Uiso 0.580(13) 1 calc PR J 2
H38D H 0.5621 0.8471 0.5414 0.124 Uiso 0.580(13) 1 calc PR J 2
C37' C 0.5745(10) 0.8160(5) 0.6831(10) 0.103(2) Uiso 0.580(13) 1 d P J 2
H37C H 0.5584 0.8323 0.7472 0.124 Uiso 0.580(13) 1 calc PR J 2
H37D H 0.6479 0.8183 0.6746 0.124 Uiso 0.580(13) 1 calc PR J 2
C33' C 0.0853(7) 0.7518(5) 0.5610(7) 0.0883(14) Uiso 0.648(11) 1 d P I 2
H33C H 0.0504 0.7198 0.5791 0.106 Uiso 0.648(11) 1 calc PR I 2
H33D H 0.0438 0.7812 0.5813 0.106 Uiso 0.648(11) 1 calc PR I 2
C34' C 0.0969(9) 0.7531(4) 0.4625(8) 0.0883(14) Uiso 0.648(11) 1 d P I 2
H34C H 0.1086 0.7886 0.4391 0.106 Uiso 0.648(11) 1 calc PR I 2
H34D H 0.0378 0.7386 0.4253 0.106 Uiso 0.648(11) 1 calc PR I 2

loop_
_atom_site_aniso_label
_atom_site_aniso_U_11
_atom_site_aniso_U_22
_atom_site_aniso_U_33
_atom_site_aniso_U_23
_atom_site_aniso_U_13
_atom_site_aniso_U_12
Cr1 0.0360(3) 0.0277(3) 0.0433(3) 0.0026(2) 0.0134(2) 0.0014(2)
N1 0.0366(15) 0.0321(14) 0.0456(16) 0.0017(12) 0.0099(12) -0.0015(12)
N3 0.0437(17) 0.0364(15) 0.0519(18) 0.0041(13) 0.0087(14) -0.0044(13)
O2 0.0476(16) 0.0711(18) 0.085(2) 0.0214(16) 0.0286(15) 0.0188(14)
O1 0.112(3) 0.0562(17) 0.0522(17) 0.0121(14) 0.0111(17) -0.0100(17)
C2 0.056(2) 0.0404(19) 0.053(2) 0.0042(17) 0.0122(18) 0.0045(17)
C7 0.0339(18) 0.0338(17) 0.045(2) 0.0001(15) 0.0116(15) 0.0028(14)
O4 0.086(2) 0.0509(16) 0.0691(19) 0.0035(14) -0.0164(17) -0.0032(15)
C1 0.046(2) 0.0293(16) 0.047(2) -0.0023(14) 0.0052(16) 0.0019(14)
C21 0.063(2) 0.0282(17) 0.050(2) -0.0026(15) 0.0153(19) 0.0008(16)
O3 0.083(2) 0.078(2) 0.086(2) -0.0244(18) -0.0185(19) 0.0421(18)
C6 0.047(2) 0.040(2) 0.061(2) 0.0031(18) 0.0055(18) -0.0009(17)
C3 0.079(3) 0.049(2) 0.051(2) 0.0061(19) 0.011(2) 0.006(2)
C8 0.040(2) 0.052(2) 0.062(2) 0.0144(19) 0.0025(18) -0.0114(17)
C9 0.047(2) 0.082(3) 0.064(3) 0.017(2) 0.005(2) -0.018(2)
C26 0.083(3) 0.053(2) 0.057(3) 0.001(2) 0.005(2) 0.000(2)
C22 0.080(3) 0.055(2) 0.066(3) -0.005(2) 0.028(2) 0.009(2)
C5 0.056(3) 0.053(2) 0.078(3) 0.004(2) -0.008(2) 0.008(2)
C44 0.051(2) 0.072(3) 0.072(3) 0.017(2) 0.005(2) -0.001(2)
C13 0.067(3) 0.043(2) 0.102(4) 0.015(2) 0.001(3) -0.014(2)
C4 0.085(3) 0.051(2) 0.057(3) 0.008(2) -0.006(2) 0.011(2)
C11 0.077(4) 0.088(4) 0.127(5) 0.053(4) -0.022(4) -0.041(3)
C35 0.071(3) 0.064(3) 0.082(3) 0.014(2) 0.000(3) 0.001(2)
C10 0.060(3) 0.132(5) 0.072(3) 0.032(3) 0.005(2) -0.033(3)
C23 0.134(5) 0.068(3) 0.071(3) -0.006(3) 0.051(4) 0.012(3)
C40 0.108(4) 0.081(3) 0.064(3) 0.000(3) 0.039(3) -0.003(3)
C25 0.151(6) 0.058(3) 0.056(3) 0.003(2) -0.009(3) -0.010(3)
C47 0.057(3) 0.100(4) 0.097(4) 0.023(3) 0.040(3) 0.016(3)
C24 0.186(7) 0.046(3) 0.050(3) -0.006(2) 0.041(4) -0.003(3)
C41 0.091(4) 0.123(5) 0.059(3) -0.024(3) 0.018(3) -0.017(4)
C12 0.092(4) 0.064(3) 0.121(5) 0.033(3) -0.010(4) -0.024(3)
C39 0.166(6) 0.047(3) 0.113(5) 0.009(3) -0.037(4) -0.030(3)
C42 0.106(4) 0.101(4) 0.073(3) -0.003(3) -0.008(3) 0.006(3)
C36 0.082(4) 0.106(4) 0.101(4) -0.015(4) -0.021(3) 0.008(3)
Li2 0.056(4) 0.039(3) 0.071(4) 0.003(3) -0.006(3) 0.004(3)
Li1 0.040(3) 0.043(3) 0.054(4) 0.004(3) 0.015(3) 0.003(3)
N6 0.0484(17) 0.0319(14) 0.0460(17) -0.0011(12) 0.0118(14) 0.0039(13)
C14 0.047(2) 0.0295(16) 0.051(2) 0.0017(15) 0.0200(17) 0.0091(15)
C15 0.065(3) 0.0368(19) 0.072(3) 0.0026(19) 0.025(2) -0.0028(18)
C18 0.111(4) 0.053(3) 0.055(3) 0.017(2) 0.021(3) 0.029(3)
C16 0.100(4) 0.039(2) 0.089(4) 0.003(2) 0.043(3) -0.011(2)
C17 0.137(5) 0.045(3) 0.065(3) 0.016(2) 0.050(3) 0.014(3)
N4 0.0390(15) 0.0287(13) 0.0488(17) 0.0028(12) 0.0124(13) 0.0031(12)
N2 0.0348(15) 0.0305(15) 0.0474(17) 0.0067(13) 0.0101(13) -0.0004(12)
N5 0.0452(17) 0.0339(15) 0.0391(17) 0.0014(13) 0.0111(14) 0.0035(13)
C20 0.0329(17) 0.0312(16) 0.049(2) 0.0027(15) 0.0115(15) 0.0029(14)
C19 0.065(3) 0.043(2) 0.051(2) 0.0036(17) 0.0105(19) 0.0135(18)
C28 0.100(4) 0.073(3) 0.077(3) -0.021(3) 0.020(3) -0.028(3)
C31 0.083(4) 0.106(4) 0.084(4) -0.044(3) 0.028(3) -0.010(3)
C30 0.132(5) 0.063(3) 0.063(3) -0.013(2) 0.021(3) -0.020(3)
C29 0.098(4) 0.077(4) 0.078(3) -0.024(3) -0.003(3) 0.003(3)
C27 0.128(5) 0.054(3) 0.079(4) -0.017(3) 0.005(3) 0.005(3)
Li3 0.064(4) 0.056(4) 0.066(4) -0.010(3) 0.012(4) -0.006(3)

loop_
_atom_type_symbol
_atom_type_description
_atom_type_scat_dispersion_real
_atom_type_scat_dispersion_imag
_atom_type_scat_source
C C 0.0033 0.0016 'International Tables Vol C Tables 4.2.6.8 and 6.1.1.4'
H H 0.0000 0.0000 'International Tables Vol C Tables 4.2.6.8 and 6.1.1.4'
Cr Cr 0.3209 0.6236 'International Tables Vol C Tables 4.2.6.8 and 6.1.1.4'
N N 0.0061 0.0033 'International Tables Vol C Tables 4.2.6.8 and 6.1.1.4'
O O 0.0106 0.0060 'International Tables Vol C Tables 4.2.6.8 and 6.1.1.4'
Li Li -0.0003 0.0001 'International Tables Vol C Tables 4.2.6.8 and 6.1.1.4'

loop_
_geom_angle_atom_site_label_1
_geom_angle_atom_site_label_2
_geom_angle_atom_site_label_3
_geom_angle
_geom_angle_site_symmetry_1
_geom_angle_site_symmetry_3
_geom_angle_publ_flag
Cr1 Cr1 N4 97.05(8) 3_666 3_666 ?
Cr1 Cr1 N5 93.86(9) 3_666 . ?
N4 Cr1 N5 168.74(11) 3_666 . ?
Cr1 Cr1 N1 96.39(8) 3_666 . ?
N4 Cr1 N1 92.18(11) 3_666 . ?
N5 Cr1 N1 89.35(11) . . ?
Cr1 Cr1 N2 94.31(9) 3_666 3_666 ?
N4 Cr1 N2 86.85(11) 3_666 3_666 ?
N5 Cr1 N2 89.57(11) . 3_666 ?
N1 Cr1 N2 169.29(11) . 3_666 ?
Cr1 Cr1 Li1 101.25(13) 3_666 . ?
N4 Cr1 Li1 129.05(14) 3_666 . ?
N5 Cr1 Li1 45.18(15) . . ?
N1 Cr1 Li1 131.68(15) . . ?
N2 Cr1 Li1 44.92(15) 3_666 . ?
C7 N1 C1 121.8(3) . . ?
C7 N1 Cr1 115.8(2) . . ?
C1 N1 Cr1 122.2(2) . . ?
C7 N3 C8 117.8(3) . . ?
C7 N3 Li3 127.5(3) . . ?
C8 N3 Li3 114.4(3) . . ?
C47 O2 C44 107.5(3) . . ?
C47 O2 Li1 129.9(3) . . ?
C44 O2 Li1 120.1(3) . . ?
C46' O1 C40 101.8(5) . . ?
C40 O1 C46 109.2(5) . . ?
C46' O1 Li1 133.1(5) . . ?
C40 O1 Li1 123.9(3) . . ?
C46 O1 Li1 114.4(5) . . ?
C3 C2 C1 121.5(4) . . ?
C3 C2 H2 119.2 . . ?
C1 C2 H2 119.2 . . ?
N3 C7 N1 121.8(3) . . ?
N3 C7 N2 125.8(3) . . ?
N1 C7 N2 112.3(3) . . ?
C36 O4 C39 109.9(4) . . ?
C36 O4 Li2 123.6(4) . . ?
C39 O4 Li2 124.4(4) . . ?
N1 C1 C2 118.8(3) . . ?
N1 C1 C6 124.1(3) . . ?
C2 C1 C6 116.7(3) . . ?
C26 C21 C22 117.7(4) . . ?
C26 C21 N6 123.0(4) . . ?
C22 C21 N6 119.2(4) . . ?
C32 O3 C35 109.9(8) . . ?
C35 O3 C32' 106.0(5) . . ?
C32 O3 Li2 118.8(8) . . ?
C35 O3 Li2 126.6(4) . . ?
C32' O3 Li2 127.4(5) . . ?
C5 C6 C1 121.3(4) . . ?
C5 C6 Li3 109.5(3) . . ?
C1 C6 Li3 80.8(3) . . ?
C5 C6 H6 119.4 . . ?
C1 C6 H6 119.4 . . ?
Li3 C6 H6 79.8 . . ?
C4 C3 C2 120.7(4) . . ?
C4 C3 H3 119.6 . . ?
C2 C3 H3 119.6 . . ?
C9 C8 C13 117.5(4) . . ?
C9 C8 N3 123.4(4) . . ?
C13 C8 N3 119.2(4) . . ?
C8 C9 C10 119.8(5) . . ?
C8 C9 H9 120.1 . . ?
C10 C9 H9 120.1 . . ?
C21 C26 C25 119.7(5) . . ?
C21 C26 H26 120.2 . . ?
C25 C26 H26 120.2 . . ?
C23 C22 C21 121.2(5) . . ?
C23 C22 H22 119.4 . . ?
C21 C22 H22 119.4 . . ?
C6 C5 C4 120.8(4) . . ?
C6 C5 H5 119.6 . . ?
C4 C5 H5 119.6 . . ?
O2 C44 C45' 107.2(4) . . ?
O2 C44 C45 100.7(6) . . ?
O2 C44 H44A 111.6 . . ?
C45' C44 H44A 77.3 . . ?
C45 C44 H44A 111.6 . . ?
O2 C44 H44B 111.6 . . ?
C45' C44 H44B 133.7 . . ?
C45 C44 H44B 111.6 . . ?
H44A C44 H44B 109.4 . . ?
C12 C13 C8 121.9(5) . . ?
C12 C13 H13 119.0 . . ?
C8 C13 H13 119.0 . . ?
C3 C4 C5 118.9(4) . . ?
C3 C4 H4 120.6 . . ?
C5 C4 H4 120.6 . . ?
C12 C11 C10 119.8(5) . . ?
C12 C11 H11 120.1 . . ?
C10 C11 H11 120.1 . . ?
C34 C35 O3 112.5(9) . . ?
O3 C35 C34' 107.1(6) . . ?
C34 C35 H35A 109.1 . . ?
O3 C35 H35A 109.1 . . ?
C34' C35 H35A 96.8 . . ?
C34 C35 H35B 109.1 . . ?
O3 C35 H35B 109.1 . . ?
C34' C35 H35B 125.6 . . ?
H35A C35 H35B 107.8 . . ?
C11 C10 C9 119.9(5) . . ?
C11 C10 H10 120.1 . . ?
C9 C10 H10 120.1 . . ?
C24 C23 C22 121.1(5) . . ?
C24 C23 H23 119.5 . . ?
C22 C23 H23 119.5 . . ?
O1 C40 C41 104.5(4) . . ?
O1 C40 H40A 110.9 . . ?
C41 C40 H40A 110.9 . . ?
O1 C40 H40B 110.9 . . ?
C41 C40 H40B 110.9 . . ?
H40A C40 H40B 108.9 . . ?
C24 C25 C26 121.4(6) . . ?
C24 C25 H25 119.3 . . ?
C26 C25 H25 119.3 . . ?
O2 C47 C54' 105.6(5) . . ?
O2 C47 C54 106.0(5) . . ?
O2 C47 H47A 110.5 . . ?
C54' C47 H47A 90.5 . . ?
C54 C47 H47A 110.5 . . ?
O2 C47 H47B 110.5 . . ?
C54' C47 H47B 128.9 . . ?
C54 C47 H47B 110.5 . . ?
H47A C47 H47B 108.7 . . ?
C23 C24 C25 118.9(5) . . ?
C23 C24 H24 120.5 . . ?
C25 C24 H24 120.5 . . ?
C40 C41 C42 104.0(4) . . ?
C40 C41 H41A 111.0 . . ?
C42 C41 H41A 111.0 . . ?
C40 C41 H41B 111.0 . . ?
C42 C41 H41B 111.0 . . ?
H41A C41 H41B 109.0 . . ?
C11 C12 C13 121.0(6) . . ?
C11 C12 H12 119.5 . . ?
C13 C12 H12 119.5 . . ?
C38' C39 O4 115.3(7) . . ?
O4 C39 C38 94.0(8) . . ?
C38' C39 H39A 84.5 . . ?
O4 C39 H39A 112.9 . . ?
C38 C39 H39A 112.9 . . ?
C38' C39 H39B 117.6 . . ?
O4 C39 H39B 112.9 . . ?
C38 C39 H39B 112.9 . . ?
H39A C39 H39B 110.3 . . ?
C46 C42 C41 110.1(6) . . ?
C41 C42 C46' 101.2(5) . . ?
C46 C42 H42A 109.6 . . ?
C41 C42 H42A 109.6 . . ?
C46' C42 H42A 137.9 . . ?
C46 C42 H42B 109.6 . . ?
C41 C42 H42B 109.6 . . ?
C46' C42 H42B 86.7 . . ?
H42A C42 H42B 108.1 . . ?
C37 C36 O4 112.8(9) . . ?
O4 C36 C37' 102.0(6) . . ?
C37 C36 H36A 109.0 . . ?
O4 C36 H36A 109.0 . . ?
C37' C36 H36A 92.2 . . ?
C37 C36 H36B 109.0 . . ?
O4 C36 H36B 109.0 . . ?
C37' C36 H36B 134.3 . . ?
H36A C36 H36B 107.8 . . ?
O3 Li2 O4 102.2(3) . . ?
O3 Li2 N6 120.8(4) . . ?
O4 Li2 N6 120.6(4) . . ?
O3 Li2 C15 130.3(4) . . ?
O4 Li2 C15 98.9(3) . . ?
N6 Li2 C15 83.7(3) . . ?
O3 Li2 C14 113.2(3) . . ?
O4 Li2 C14 129.3(3) . . ?
N6 Li2 C14 70.0(2) . . ?
C15 Li2 C14 30.37(14) . . ?
O2 Li1 O1 106.9(3) . . ?
O2 Li1 N2 124.7(4) . 3_666 ?
O1 Li1 N2 106.4(3) . 3_666 ?
O2 Li1 N5 117.7(3) . . ?
O1 Li1 N5 107.6(3) . . ?
N2 Li1 N5 91.9(2) 3_666 . ?
O2 Li1 Cr1 143.7(3) . . ?
O1 Li1 Cr1 109.1(3) . . ?
N2 Li1 Cr1 46.32(14) 3_666 . ?
N5 Li1 Cr1 46.13(14) . . ?
C20 N6 C21 118.3(3) . . ?
C20 N6 Li2 128.2(3) . . ?
C21 N6 Li2 113.5(3) . . ?
C19 C14 C15 118.0(3) . . ?
C19 C14 N4 119.5(3) . . ?
C15 C14 N4 122.2(3) . . ?
C19 C14 Li2 109.0(3) . . ?
C15 C14 Li2 67.4(2) . . ?
N4 C14 Li2 98.9(2) . . ?
C16 C15 C14 120.3(4) . . ?
C16 C15 Li2 102.5(3) . . ?
C14 C15 Li2 82.2(3) . . ?
C16 C15 H15 119.9 . . ?
C14 C15 H15 119.9 . . ?
Li2 C15 H15 85.3 . . ?
C17 C18 C19 120.0(5) . . ?
C17 C18 H18 120.0 . . ?
C19 C18 H18 120.0 . . ?
C17 C16 C15 120.8(5) . . ?
C17 C16 H16 119.6 . . ?
C15 C16 H16 119.6 . . ?
C16 C17 C18 120.0(4) . . ?
C16 C17 H17 120.0 . . ?
C18 C17 H17 120.0 . . ?
C20 N4 C14 119.9(3) . . ?
C20 N4 Cr1 115.5(2) . 3_666 ?
C14 N4 Cr1 119.1(2) . 3_666 ?
C7 N2 Li1 111.8(3) . 3_666 ?
C7 N2 Cr1 117.2(2) . 3_666 ?
Li1 N2 Cr1 88.8(2) 3_666 3_666 ?
C7 N2 H7 112(2) . . ?
Li1 N2 H7 107(2) 3_666 . ?
Cr1 N2 H7 117(2) 3_666 . ?
C20 N5 Li1 113.9(3) . . ?
C20 N5 Cr1 116.9(2) . . ?
Li1 N5 Cr1 88.7(2) . . ?
C20 N5 H1 110(2) . . ?
Li1 N5 H1 104(2) . . ?
Cr1 N5 H1 121(2) . . ?
N6 C20 N4 121.3(3) . . ?
N6 C20 N5 125.3(3) . . ?
N4 C20 N5 113.1(3) . . ?
C14 C19 C18 121.0(4) . . ?
C14 C19 H19 119.5 . . ?
C18 C19 H19 119.5 . . ?
C27 C28 C29 108.5(5) . . ?
C27 C28 Li3 72.5(4) . . ?
C29 C28 Li3 72.7(4) . . ?
C27 C28 H28 125.7 . . ?
C29 C28 H28 125.7 . . ?
Li3 C28 H28 120.8 . . ?
C30 C31 C27 107.4(5) . . ?
C30 C31 Li3 72.8(3) . . ?
C27 C31 Li3 72.6(3) . . ?
C30 C31 H31 126.3 . . ?
C27 C31 H31 126.3 . . ?
Li3 C31 H31 120.1 . . ?
C29 C30 C31 108.1(5) . . ?
C29 C30 Li3 72.8(4) . . ?
C31 C30 Li3 71.4(4) . . ?
C29 C30 H30 125.9 . . ?
C31 C30 H30 125.9 . . ?
Li3 C30 H30 121.6 . . ?
C30 C29 C28 108.2(5) . . ?
C30 C29 Li3 72.0(4) . . ?
C28 C29 Li3 71.8(4) . . ?
C30 C29 H29 125.9 . . ?
C28 C29 H29 125.9 . . ?
Li3 C29 H29 121.9 . . ?
C28 C27 C31 107.8(5) . . ?
C28 C27 Li3 72.4(3) . . ?
C31 C27 Li3 71.2(3) . . ?
C28 C27 H27 126.1 . . ?
C31 C27 H27 126.1 . . ?
Li3 C27 H27 121.9 . . ?
N3 Li3 C31 145.3(4) . . ?
N3 Li3 C28 131.2(4) . . ?
C31 Li3 C28 59.4(3) . . ?
N3 Li3 C27 128.3(4) . . ?
C31 Li3 C27 36.2(2) . . ?
C28 Li3 C27 35.1(2) . . ?
N3 Li3 C30 169.7(4) . . ?
C31 Li3 C30 35.8(2) . . ?
C28 Li3 C30 59.1(3) . . ?
C27 Li3 C30 59.4(3) . . ?
N3 Li3 C29 152.1(4) . . ?
C31 Li3 C29 59.2(3) . . ?
C28 Li3 C29 35.5(2) . . ?
C27 Li3 C29 58.9(3) . . ?
C30 Li3 C29 35.2(2) . . ?
N3 Li3 C6 77.4(2) . . ?
C31 Li3 C6 124.9(4) . . ?
C28 Li3 C6 128.7(4) . . ?
C27 Li3 C6 154.2(4) . . ?
C30 Li3 C6 95.5(3) . . ?
C29 Li3 C6 97.5(3) . . ?
C54 C45 C44 104.5(10) . . ?
C54 C45 H45A 110.8 . . ?
C44 C45 H45A 110.8 . . ?
C54 C45 H45B 110.8 . . ?
C44 C45 H45B 110.8 . . ?
H45A C45 H45B 108.9 . . ?
C42 C46 O1 103.6(7) . . ?
C42 C46 H46A 111.0 . . ?
O1 C46 H46A 111.0 . . ?
C42 C46 H46B 111.0 . . ?
O1 C46 H46B 111.0 . . ?
H46A C46 H46B 109.0 . . ?
C45 C54 C47 92.3(9) . . ?
C45 C54 H54A 113.2 . . ?
C47 C54 H54A 113.2 . . ?
C45 C54 H54B 113.2 . . ?
C47 C54 H54B 113.2 . . ?
H54A C54 H54B 110.6 . . ?
C33 C32 O3 109.8(14) . . ?
C33 C32 H32A 109.7 . . ?
O3 C32 H32A 109.7 . . ?
C33 C32 H32B 109.7 . . ?
O3 C32 H32B 109.7 . . ?
H32A C32 H32B 108.2 . . ?
C37 C38 C39 107.2(13) . . ?
C37 C38 H38A 110.3 . . ?
C39 C38 H38A 110.3 . . ?
C37 C38 H38B 110.3 . . ?
C39 C38 H38B 110.3 . . ?
H38A C38 H38B 108.5 . . ?
C36 C37 C38 108.5(14) . . ?
C36 C37 H37A 110.0 . . ?
C38 C37 H37A 110.0 . . ?
C36 C37 H37B 110.0 . . ?
C38 C37 H37B 110.0 . . ?
H37A C37 H37B 108.4 . . ?
C32 C33 C34 102.4(14) . . ?
C32 C33 H33A 111.3 . . ?
C34 C33 H33A 111.3 . . ?
C32 C33 H33B 111.3 . . ?
C34 C33 H33B 111.3 . . ?
H33A C33 H33B 109.2 . . ?
C35 C34 C33 95.7(12) . . ?
C35 C34 H34A 112.6 . . ?
C33 C34 H34A 112.6 . . ?
C35 C34 H34B 112.6 . . ?
C33 C34 H34B 112.6 . . ?
H34A C34 H34B 110.1 . . ?
C44 C45' C54' 96.1(6) . . ?
C44 C45' H45C 112.5 . . ?
C54' C45' H45C 112.5 . . ?
C44 C45' H45D 112.5 . . ?
C54' C45' H45D 112.5 . . ?
H45C C45' H45D 110.1 . . ?
O1 C46' C42 107.1(7) . . ?
O1 C46' H46C 110.3 . . ?
C42 C46' H46C 110.3 . . ?
O1 C46' H46D 110.3 . . ?
C42 C46' H46D 110.3 . . ?
H46C C46' H46D 108.6 . . ?
C47 C54' C45' 105.0(7) . . ?
C47 C54' H54C 110.8 . . ?
C45' C54' H54C 110.8 . . ?
C47 C54' H54D 110.8 . . ?
C45' C54' H54D 110.8 . . ?
H54C C54' H54D 108.8 . . ?
C33' C32' O3 101.7(7) . . ?
C33' C32' H32C 111.4 . . ?
O3 C32' H32C 111.4 . . ?
C33' C32' H32D 111.4 . . ?
O3 C32' H32D 111.4 . . ?
H32C C32' H32D 109.3 . . ?
C39 C38' C37' 105.3(9) . . ?
C39 C38' H38C 110.7 . . ?
C37' C38' H38C 110.7 . . ?
C39 C38' H38D 110.7 . . ?
C37' C38' H38D 110.7 . . ?
H38C C38' H38D 108.8 . . ?
C38' C37' C36 105.1(9) . . ?
C38' C37' H37C 110.7 . . ?
C36 C37' H37C 110.7 . . ?
C38' C37' H37D 110.7 . . ?
C36 C37' H37D 110.7 . . ?
H37C C37' H37D 108.8 . . ?
C34' C33' C32' 109.0(9) . . ?
C34' C33' H33C 109.9 . . ?
C32' C33' H33C 109.9 . . ?
C34' C33' H33D 109.9 . . ?
C32' C33' H33D 109.9 . . ?
H33C C33' H33D 108.3 . . ?
C33' C34' C35 101.6(8) . . ?
C33' C34' H34C 111.4 . . ?
C35 C34' H34C 111.4 . . ?
C33' C34' H34D 111.4 . . ?
C35 C34' H34D 111.4 . . ?
H34C C34' H34D 109.3 . . ?

loop_
_geom_bond_atom_site_label_1
_geom_bond_atom_site_label_2
_geom_bond_distance
_geom_bond_site_symmetry_2
_geom_bond_publ_flag
Cr1 Cr1 1.8733(10) 3_666 ?
Cr1 N4 2.060(3) 3_666 ?
Cr1 N5 2.067(3) . ?
Cr1 N1 2.071(3) . ?
Cr1 N2 2.073(3) 3_666 ?
Cr1 Li1 2.866(6) . ?
N1 C7 1.357(4) . ?
N1 C1 1.395(4) . ?
N3 C7 1.342(4) . ?
N3 C8 1.414(4) . ?
N3 Li3 2.007(8) . ?
O2 C47 1.432(5) . ?
O2 C44 1.446(5) . ?
O2 Li1 1.917(6) . ?
O1 C46' 1.366(9) . ?
O1 C40 1.440(5) . ?
O1 C46 1.583(11) . ?
O1 Li1 1.961(6) . ?
C2 C3 1.388(5) . ?
C2 C1 1.399(5) . ?
C2 H2 0.9500 . ?
C7 N2 1.364(4) . ?
O4 C36 1.405(6) . ?
O4 C39 1.435(5) . ?
O4 Li2 1.919(7) . ?
C1 C6 1.406(5) . ?
C21 C26 1.384(6) . ?
C21 C22 1.395(5) . ?
C21 N6 1.405(4) . ?
O3 C32 1.398(17) . ?
O3 C35 1.402(5) . ?
O3 C32' 1.508(10) . ?
O3 Li2 1.907(7) . ?
C6 C5 1.384(6) . ?
C6 Li3 2.767(8) . ?
C6 H6 0.9500 . ?
C3 C4 1.377(6) . ?
C3 H3 0.9500 . ?
C8 C9 1.388(6) . ?
C8 C13 1.396(6) . ?
C9 C10 1.423(6) . ?
C9 H9 0.9500 . ?
C26 C25 1.405(7) . ?
C26 H26 0.9500 . ?
C22 C23 1.376(6) . ?
C22 H22 0.9500 . ?
C5 C4 1.384(6) . ?
C5 H5 0.9500 . ?
C44 C45' 1.470(7) . ?
C44 C45 1.572(15) . ?
C44 H44A 0.9900 . ?
C44 H44B 0.9900 . ?
C13 C12 1.376(6) . ?
C13 H13 0.9500 . ?
C4 H4 0.9500 . ?
C11 C12 1.339(8) . ?
C11 C10 1.389(8) . ?
C11 H11 0.9500 . ?
C35 C34 1.39(2) . ?
C35 C34' 1.514(12) . ?
C35 H35A 0.9900 . ?
C35 H35B 0.9900 . ?
C10 H10 0.9500 . ?
C23 C24 1.358(8) . ?
C23 H23 0.9500 . ?
C40 C41 1.502(8) . ?
C40 H40A 0.9900 . ?
C40 H40B 0.9900 . ?
C25 C24 1.364(8) . ?
C25 H25 0.9500 . ?
C47 C54' 1.499(11) . ?
C47 C54 1.532(11) . ?
C47 H47A 0.9900 . ?
C47 H47B 0.9900 . ?
C24 H24 0.9500 . ?
C41 C42 1.518(7) . ?
C41 H41A 0.9900 . ?
C41 H41B 0.9900 . ?
C12 H12 0.9500 . ?
C39 C38' 1.339(12) . ?
C39 C38 1.670(18) . ?
C39 H39A 0.9900 . ?
C39 H39B 0.9900 . ?
C42 C46 1.370(10) . ?
C42 C46' 1.522(11) . ?
C42 H42A 0.9900 . ?
C42 H42B 0.9900 . ?
C36 C37 1.303(17) . ?
C36 C37' 1.636(14) . ?
C36 H36A 0.9900 . ?
C36 H36B 0.9900 . ?
Li2 N6 1.942(7) . ?
Li2 C15 2.558(8) . ?
Li2 C14 2.744(8) . ?
Li1 N2 2.024(6) 3_666 ?
Li1 N5 2.033(7) . ?
N6 C20 1.349(4) . ?
C14 C19 1.390(5) . ?
C14 C15 1.400(5) . ?
C14 N4 1.409(4) . ?
C15 C16 1.396(6) . ?
C15 H15 0.9500 . ?
C18 C17 1.371(7) . ?
C18 C19 1.401(5) . ?
C18 H18 0.9500 . ?
C16 C17 1.370(7) . ?
C16 H16 0.9500 . ?
C17 H17 0.9500 . ?
N4 C20 1.350(4) . ?
N4 Cr1 2.060(3) 3_666 ?
N2 Li1 2.024(6) 3_666 ?
N2 Cr1 2.073(3) 3_666 ?
N2 H7 0.82(4) . ?
N5 C20 1.367(4) . ?
N5 H1 0.84(3) . ?
C19 H19 0.9500 . ?
C28 C27 1.356(7) . ?
C28 C29 1.376(7) . ?
C28 Li3 2.250(9) . ?
C28 H28 0.9500 . ?
C31 C30 1.377(8) . ?
C31 C27 1.392(8) . ?
C31 Li3 2.233(8) . ?
C31 H31 0.9500 . ?
C30 C29 1.363(7) . ?
C30 Li3 2.251(9) . ?
C30 H30 0.9500 . ?
C29 Li3 2.261(9) . ?
C29 H29 0.9500 . ?
C27 Li3 2.250(8) . ?
C27 H27 0.9500 . ?
C45 C54 1.485(18) . ?
C45 H45A 0.9900 . ?
C45 H45B 0.9900 . ?
C46 H46A 0.9900 . ?
C46 H46B 0.9900 . ?
C54 H54A 0.9900 . ?
C54 H54B 0.9900 . ?
C32 C33 1.37(2) . ?
C32 H32A 0.9900 . ?
C32 H32B 0.9900 . ?
C38 C37 1.34(2) . ?
C38 H38A 0.9900 . ?
C38 H38B 0.9900 . ?
C37 H37A 0.9900 . ?
C37 H37B 0.9900 . ?
C33 C34 1.86(3) . ?
C33 H33A 0.9900 . ?
C33 H33B 0.9900 . ?
C34 H34A 0.9900 . ?
C34 H34B 0.9900 . ?
C45' C54' 1.593(12) . ?
C45' H45C 0.9900 . ?
C45' H45D 0.9900 . ?
C46' H46C 0.9900 . ?
C46' H46D 0.9900 . ?
C54' H54C 0.9900 . ?
C54' H54D 0.9900 . ?
C32' C33' 1.458(12) . ?
C32' H32C 0.9900 . ?
C32' H32D 0.9900 . ?
C38' C37' 1.498(16) . ?
C38' H38C 0.9900 . ?
C38' H38D 0.9900 . ?
C37' H37C 0.9900 . ?
C37' H37D 0.9900 . ?
C33' C34' 1.336(14) . ?
C33' H33C 0.9900 . ?
C33' H33D 0.9900 . ?
C34' H34C 0.9900 . ?
C34' H34D 0.9900 . ?
